data_7243051
loop_
_publ_author_name
'Shen, Yue'
'Wang, Shiyin'
'Zhang, Xiangyu'
'Li, Nan'
'Liu, Haichao'
'Yang, Bing'

_publ_section_title
;
 Supramolecular complex strategy for pure organic multi-color luminescent
 materials and stimuli-responsive luminescence switching
;
_journal_issue 34
_journal_name_full CrystEngComm
_journal_page_first 5918
_journal_page_last 5924
_journal_paper_doi 10.1039/D1CE00449B
_journal_volume 23
_journal_year 2021
_chemical_formula_moiety 'C22 H14'
_chemical_formula_sum 'C22 H14'
_chemical_formula_weight 278.33
_chemical_name_systematic 9-(phenylethynyl)anthracene
_space_group_crystal_system monoclinic
_space_group_IT_number 14
_space_group_name_Hall '-P 2ybc'
_space_group_name_H-M_alt 'P 1 21/c 1'
_atom_sites_solution_hydrogens geom
_audit_creation_method SHELXL-2014/7
_audit_update_record
;
2021-04-03 deposited with the CCDC.	2021-06-14 downloaded from the CCDC.
;
_cell_angle_alpha 90
_cell_angle_beta 96.441(4)
_cell_angle_gamma 90
_cell_formula_units_Z 4
_cell_length_a 16.900(2)
_cell_length_b 5.5710(7)
_cell_length_c 16.420(2)
_cell_measurement_reflns_used 1165
_cell_measurement_temperature 293(2)
_cell_measurement_theta_max 25
_cell_measurement_theta_min 2.90
_cell_volume 1536.2(3)
_computing_cell_refinement 'Bruker D8 Venture'
_computing_data_collection 'Bruker D8 Venture'
_computing_data_reduction 'Bruker D8 Venture'
_computing_molecular_graphics 'Bruker SHELXTL'
_computing_publication_material 'Bruker SHELXTL'
_computing_structure_refinement 'SHELXL-2014/7 (Sheldrick, 2014)'
_computing_structure_solution 'SHELXS-2014/7 (Sheldrick, 2014)'
_diffrn_ambient_temperature 293(2)
_diffrn_measured_fraction_theta_full 0.997
_diffrn_measured_fraction_theta_max 0.997
_diffrn_measurement_device_type 'D8 VENTURE PHOTON II'
_diffrn_measurement_method 'phi and omega scans'
_diffrn_radiation_type MoK\a
_diffrn_radiation_wavelength 0.71073
_diffrn_reflns_av_R_equivalents 0.0779
_diffrn_reflns_av_unetI/netI 0.0769
_diffrn_reflns_Laue_measured_fraction_full 0.997
_diffrn_reflns_Laue_measured_fraction_max 0.997
_diffrn_reflns_limit_h_max 20
_diffrn_reflns_limit_h_min -20
_diffrn_reflns_limit_k_max 6
_diffrn_reflns_limit_k_min -6
_diffrn_reflns_limit_l_max 17
_diffrn_reflns_limit_l_min -19
_diffrn_reflns_number 11878
_diffrn_reflns_point_group_measured_fraction_full 0.997
_diffrn_reflns_point_group_measured_fraction_max 0.997
_diffrn_reflns_theta_full 24.996
_diffrn_reflns_theta_max 24.996
_diffrn_reflns_theta_min 2.896
_diffrn_source 'fine-focus sealed tube'
_exptl_absorpt_coefficient_mu 0.068
_exptl_absorpt_correction_T_max 0.993
_exptl_absorpt_correction_T_min 0.991
_exptl_absorpt_correction_type multi-scan
_exptl_crystal_colour yellow
_exptl_crystal_density_diffrn 1.203
_exptl_crystal_description block
_exptl_crystal_F_000 584
_exptl_crystal_preparation Luminescent
_exptl_crystal_recrystallization_method 'Re-crystallisation from solvent: dichloromethane/methanol'
_exptl_crystal_size_max 0.140
_exptl_crystal_size_mid 0.120
_exptl_crystal_size_min 0.110
_refine_diff_density_max 0.212
_refine_diff_density_min -0.204
_refine_diff_density_rms 0.049
_refine_ls_extinction_method none
_refine_ls_goodness_of_fit_ref 1.091
_refine_ls_hydrogen_treatment constr
_refine_ls_matrix_type full
_refine_ls_number_parameters 199
_refine_ls_number_reflns 2705
_refine_ls_number_restraints 0
_refine_ls_restrained_S_all 1.091
_refine_ls_R_factor_all 0.1999
_refine_ls_R_factor_gt 0.0779
_refine_ls_shift/su_max 0.000
_refine_ls_shift/su_mean 0.000
_refine_ls_structure_factor_coef Fsqd
_refine_ls_weighting_details 'w=1/[\s^2^(Fo^2^)+(0.1248P)^2^+0.2865P] where P=(Fo^2^+2Fc^2^)/3'
_refine_ls_weighting_scheme calc
_refine_ls_wR_factor_gt 0.1928
_refine_ls_wR_factor_ref 0.3051
_reflns_Friedel_coverage 0.000
_reflns_number_gt 1002
_reflns_number_total 2705
_reflns_threshold_expression 'I > 2\s(I)'
_cod_data_source_file d1ce00449b2.cif
_cod_data_source_block PEA
_cod_depositor_comments 'Adding full bibliography for 7243051--7243053.cif.'
_cod_original_sg_symbol_H-M 'P 21/c'
_cod_database_code 7243051
_shelx_shelxl_version_number 2014/7
_shelx_space_group_comment
;
The symmetry employed for this shelxl refinement is uniquely defined
by the following loop, which should always be used as a source of
symmetry information in preference to the above space-group names.
They are only intended as comments.
;
_shelx_estimated_absorpt_t_min 0.991
_shelx_estimated_absorpt_t_max 0.993

loop_
_space_group_symop_operation_xyz
'x, y, z'
'-x, y+1/2, -z+1/2'
'-x, -y, -z'
'x, -y-1/2, z-1/2'

loop_
_atom_site_label
_atom_site_type_symbol
_atom_site_fract_x
_atom_site_fract_y
_atom_site_fract_z
_atom_site_U_iso_or_equiv
_atom_site_adp_type
_atom_site_occupancy
_atom_site_site_symmetry_order
_atom_site_calc_flag
_atom_site_refinement_flags_posn
_atom_site_refinement_flags_adp
_atom_site_refinement_flags_occupancy
_atom_site_disorder_assembly
_atom_site_disorder_group
C1 C 0.3434(3) 0.3217(8) 0.1532(3) 0.0628(12) Uani 1 1 d . . . . .
C2 C 0.3454(3) 0.4963(10) 0.2164(3) 0.0772(15) Uani 1 1 d . . . . .
H2 H 0.3057 0.4975 0.2512 0.093 Uiso 1 1 calc R U . . .
C3 C 0.4049(4) 0.6617(10) 0.2265(3) 0.0909(17) Uani 1 1 d . . . . .
H3 H 0.4053 0.7757 0.2679 0.109 Uiso 1 1 calc R U . . .
C4 C 0.4652(4) 0.6613(11) 0.1752(4) 0.0953(19) Uani 1 1 d . . . . .
H4 H 0.5054 0.7755 0.1829 0.114 Uiso 1 1 calc R U . . .
C5 C 0.4663(3) 0.4982(11) 0.1145(3) 0.0864(17) Uani 1 1 d . . . . .
H5 H 0.5079 0.4987 0.0820 0.104 Uiso 1 1 calc R U . . .
C6 C 0.4040(3) 0.3247(9) 0.1000(3) 0.0695(13) Uani 1 1 d . . . . .
C7 C 0.4014(3) 0.1630(9) 0.0354(3) 0.0774(15) Uani 1 1 d . . . . .
H7 H 0.4418 0.1663 0.0013 0.093 Uiso 1 1 calc R U . . .
C8 C 0.3401(3) -0.0045(9) 0.0199(3) 0.0686(13) Uani 1 1 d . . . . .
C9 C 0.3361(3) -0.1678(11) -0.0467(3) 0.0880(17) Uani 1 1 d . . . . .
H9 H 0.3745 -0.1602 -0.0830 0.106 Uiso 1 1 calc R U . . .
C10 C 0.2779(4) -0.3339(11) -0.0586(4) 0.100(2) Uani 1 1 d . . . . .
H10 H 0.2763 -0.4395 -0.1026 0.120 Uiso 1 1 calc R U . . .
C11 C 0.2198(3) -0.3463(10) -0.0038(4) 0.0910(17) Uani 1 1 d . . . . .
H11 H 0.1800 -0.4621 -0.0117 0.109 Uiso 1 1 calc R U . . .
C12 C 0.2206(3) -0.1930(9) 0.0600(3) 0.0798(15) Uani 1 1 d . . . . .
H12 H 0.1812 -0.2049 0.0951 0.096 Uiso 1 1 calc R U . . .
C13 C 0.2801(3) -0.0150(8) 0.0746(3) 0.0630(12) Uani 1 1 d . . . . .
C14 C 0.2826(3) 0.1468(8) 0.1401(3) 0.0622(12) Uani 1 1 d . . . . .
C15 C 0.2233(3) 0.1410(9) 0.1959(3) 0.0703(14) Uani 1 1 d . . . . .
C16 C 0.1745(3) 0.1407(9) 0.2440(3) 0.0732(14) Uani 1 1 d . . . . .
C17 C 0.1175(3) 0.1520(9) 0.3022(3) 0.0652(13) Uani 1 1 d . . . . .
C18 C 0.0586(3) -0.0206(10) 0.3034(3) 0.0776(15) Uani 1 1 d . . . . .
H18 H 0.0562 -0.1478 0.2666 0.093 Uiso 1 1 calc R U . . .
C19 C 0.0038(3) -0.0043(10) 0.3591(3) 0.0807(15) Uani 1 1 d . . . . .
H19 H -0.0356 -0.1205 0.3596 0.097 Uiso 1 1 calc R U . . .
C20 C 0.0069(3) 0.1820(11) 0.4138(3) 0.0862(16) Uani 1 1 d . . . . .
H20 H -0.0307 0.1937 0.4508 0.103 Uiso 1 1 calc R U . . .
C21 C 0.0658(4) 0.3509(10) 0.4136(4) 0.0922(17) Uani 1 1 d . . . . .
H21 H 0.0686 0.4761 0.4513 0.111 Uiso 1 1 calc R U . . .
C22 C 0.1203(3) 0.3365(9) 0.3585(3) 0.0823(15) Uani 1 1 d . . . . .
H22 H 0.1598 0.4527 0.3589 0.099 Uiso 1 1 calc R U . . .

loop_
_atom_site_aniso_label
_atom_site_aniso_U_11
_atom_site_aniso_U_22
_atom_site_aniso_U_33
_atom_site_aniso_U_23
_atom_site_aniso_U_13
_atom_site_aniso_U_12
C1 0.059(3) 0.070(3) 0.057(3) 0.007(3) -0.003(2) 0.000(2)
C2 0.081(3) 0.080(4) 0.067(3) 0.004(3) -0.007(3) -0.002(3)
C3 0.105(4) 0.086(4) 0.076(4) 0.003(3) -0.015(3) -0.004(4)
C4 0.101(4) 0.088(5) 0.089(5) 0.021(4) -0.020(4) -0.027(3)
C5 0.076(4) 0.104(4) 0.077(4) 0.019(4) 0.000(3) -0.008(3)
C6 0.067(3) 0.075(3) 0.065(3) 0.012(3) 0.002(3) 0.004(3)
C7 0.070(3) 0.093(4) 0.071(4) 0.013(3) 0.018(3) 0.008(3)
C8 0.071(3) 0.074(3) 0.059(3) 0.006(3) 0.002(3) 0.011(3)
C9 0.093(4) 0.108(5) 0.062(3) -0.007(3) 0.001(3) 0.021(4)
C10 0.110(5) 0.099(5) 0.083(5) -0.020(4) -0.018(4) 0.027(4)
C11 0.089(4) 0.085(4) 0.093(5) -0.010(4) -0.017(3) 0.002(3)
C12 0.075(3) 0.087(4) 0.074(4) 0.000(3) -0.006(3) -0.002(3)
C13 0.062(3) 0.068(3) 0.057(3) 0.003(3) -0.003(2) 0.009(3)
C14 0.063(3) 0.070(3) 0.054(3) 0.008(3) 0.006(2) 0.006(2)
C15 0.068(3) 0.075(4) 0.067(3) 0.004(3) 0.000(3) 0.005(3)
C16 0.075(3) 0.075(4) 0.069(3) 0.002(3) 0.003(3) 0.004(3)
C17 0.066(3) 0.072(3) 0.058(3) 0.001(3) 0.004(2) 0.007(3)
C18 0.086(3) 0.080(4) 0.066(3) -0.009(3) 0.005(3) -0.003(3)
C19 0.080(4) 0.086(4) 0.077(4) 0.004(3) 0.013(3) -0.010(3)
C20 0.081(4) 0.106(5) 0.076(4) -0.004(4) 0.023(3) 0.011(3)
C21 0.104(4) 0.086(4) 0.088(4) -0.025(3) 0.014(3) 0.011(4)
C22 0.086(4) 0.072(4) 0.091(4) -0.013(3) 0.019(3) -0.007(3)

loop_
_atom_type_symbol
_atom_type_description
_atom_type_scat_dispersion_real
_atom_type_scat_dispersion_imag
_atom_type_scat_source
C C 0.0033 0.0016 'International Tables Vol C Tables 4.2.6.8 and 6.1.1.4'
H H 0.0000 0.0000 'International Tables Vol C Tables 4.2.6.8 and 6.1.1.4'

loop_
_geom_angle_atom_site_label_1
_geom_angle_atom_site_label_2
_geom_angle_atom_site_label_3
_geom_angle
_geom_angle_site_symmetry_1
_geom_angle_site_symmetry_3
_geom_angle_publ_flag
C14 C1 C6 118.5(5) . . ?
C14 C1 C2 122.7(5) . . ?
C6 C1 C2 118.8(5) . . ?
C3 C2 C1 120.6(5) . . ?
C2 C3 C4 120.4(6) . . ?
C5 C4 C3 121.3(6) . . ?
C4 C5 C6 120.5(5) . . ?
C7 C6 C1 120.0(5) . . ?
C7 C6 C5 121.8(5) . . ?
C1 C6 C5 118.3(5) . . ?
C6 C7 C8 122.1(5) . . ?
C7 C8 C9 122.6(5) . . ?
C7 C8 C13 118.6(5) . . ?
C9 C8 C13 118.8(5) . . ?
C10 C9 C8 121.5(5) . . ?
C9 C10 C11 119.5(6) . . ?
C12 C11 C10 121.2(6) . . ?
C11 C12 C13 121.4(5) . . ?
C14 C13 C12 122.8(5) . . ?
C14 C13 C8 119.6(5) . . ?
C12 C13 C8 117.6(5) . . ?
C13 C14 C1 121.2(4) . . ?
C13 C14 C15 120.9(4) . . ?
C1 C14 C15 117.9(4) . . ?
C16 C15 C14 178.3(6) . . ?
C15 C16 C17 177.2(6) . . ?
C22 C17 C18 118.6(5) . . ?
C22 C17 C16 120.3(5) . . ?
C18 C17 C16 121.1(5) . . ?
C19 C18 C17 120.1(5) . . ?
C20 C19 C18 120.5(5) . . ?
C19 C20 C21 119.6(5) . . ?
C22 C21 C20 120.4(5) . . ?
C21 C22 C17 120.9(5) . . ?

loop_
_geom_bond_atom_site_label_1
_geom_bond_atom_site_label_2
_geom_bond_distance
_geom_bond_site_symmetry_2
_geom_bond_publ_flag
C1 C14 1.415(6) . ?
C1 C6 1.419(6) . ?
C1 C2 1.420(6) . ?
C2 C3 1.360(7) . ?
C3 C4 1.393(7) . ?
C4 C5 1.350(7) . ?
C5 C6 1.430(7) . ?
C6 C7 1.388(7) . ?
C7 C8 1.396(6) . ?
C8 C9 1.419(6) . ?
C8 C13 1.430(6) . ?
C9 C10 1.348(7) . ?
C10 C11 1.406(7) . ?
C11 C12 1.352(7) . ?
C12 C13 1.413(6) . ?
C13 C14 1.400(6) . ?
C14 C15 1.431(6) . ?
C15 C16 1.205(6) . ?
C16 C17 1.432(7) . ?
C17 C22 1.379(6) . ?
C17 C18 1.386(6) . ?
C18 C19 1.375(6) . ?
C19 C20 1.369(7) . ?
C20 C21 1.370(7) . ?
C21 C22 1.364(7) . ?
